data_7031217
loop_
_publ_author_name
'Shen, Yali'
'Lu, Jialin'
'Tang, Chunying'
'Fang, Wang'
'Jia, Dingxian'
'Zhang, Yong'

_publ_section_title
;
 Syntheses and properties of 2-D and 3-D Pb-Ag heterometallic iodides
 decorated with ethylene polyamines at the Pb(ii) center.
;
_journal_issue 24
_journal_name_full 'Dalton transactions (Cambridge, England : 2003)'
_journal_page_first 9116
_journal_page_last 9125
_journal_paper_doi 10.1039/c4dt00358f
_journal_volume 43
_journal_year 2014
_chemical_absolute_configuration unk
_chemical_formula_moiety 'C8 H23 Ag2 I4 N5 Pb'
_chemical_formula_sum 'C8 H23 Ag2 I4 N5 Pb'
_chemical_formula_weight 1119.84
_chemical_name_systematic
; 
 ? 
;
_space_group_IT_number 19
_symmetry_cell_setting orthorhombic
_symmetry_Int_Tables_number 19
_symmetry_space_group_name_Hall 'P 2ac 2ab'
_symmetry_space_group_name_H-M 'P 21 21 21'
_atom_sites_solution_hydrogens geom
_atom_sites_solution_primary direct
_atom_sites_solution_secondary difmap
_audit_creation_method SHELXL-97
_cell_angle_alpha 90.00
_cell_angle_beta 90.00
_cell_angle_gamma 90.00
_cell_formula_units_Z 4
_cell_length_a 10.7925(19)
_cell_length_b 12.842(2)
_cell_length_c 15.722(3)
_cell_measurement_reflns_used 8048
_cell_measurement_temperature 223(2)
_cell_measurement_theta_max 25.3
_cell_measurement_theta_min 3.0
_cell_volume 2179.0(7)
_computing_cell_refinement CrystalClear
_computing_data_collection CrystalClear
_computing_data_reduction CrystalStructure
_computing_structure_refinement 'SHELXL-97 (Sheldrick, 1997)'
_computing_structure_solution 'SHELXS-97 (Sheldrick, 1990)'
_diffrn_ambient_temperature 223(2)
_diffrn_detector_area_resol_mean 7.31
_diffrn_measured_fraction_theta_full 0.998
_diffrn_measured_fraction_theta_max 0.998
_diffrn_measurement_device_type 'Rigaku Mercury'
_diffrn_measurement_method \w
_diffrn_radiation_monochromator graphite
_diffrn_radiation_source 'fine-focus sealed tube'
_diffrn_radiation_type MoK\a
_diffrn_radiation_wavelength 0.71070
_diffrn_reflns_av_R_equivalents 0.0896
_diffrn_reflns_av_sigmaI/netI 0.0714
_diffrn_reflns_limit_h_max 13
_diffrn_reflns_limit_h_min -12
_diffrn_reflns_limit_k_max 15
_diffrn_reflns_limit_k_min -15
_diffrn_reflns_limit_l_max 18
_diffrn_reflns_limit_l_min -16
_diffrn_reflns_number 21337
_diffrn_reflns_theta_full 25.35
_diffrn_reflns_theta_max 25.35
_diffrn_reflns_theta_min 3.04
_exptl_absorpt_coefficient_mu 15.152
_exptl_absorpt_correction_T_max 0.3126
_exptl_absorpt_correction_T_min 0.0397
_exptl_absorpt_correction_type multi-scan
_exptl_absorpt_process_details 'Jacobson, R. (1998) Private communication'
_exptl_crystal_colour 'light yellow'
_exptl_crystal_density_diffrn 3.414
_exptl_crystal_density_method 'not measured'
_exptl_crystal_description block
_exptl_crystal_F_000 1976
_exptl_crystal_size_max 0.60
_exptl_crystal_size_mid 0.10
_exptl_crystal_size_min 0.10
_refine_diff_density_max 1.301
_refine_diff_density_min -1.398
_refine_diff_density_rms 0.259
_refine_ls_abs_structure_details 'Flack H D (1983), Acta Cryst. A39, 876-881'
_refine_ls_abs_structure_Flack 0.021(10)
_refine_ls_extinction_method none
_refine_ls_goodness_of_fit_ref 1.114
_refine_ls_hydrogen_treatment constr
_refine_ls_matrix_type full
_refine_ls_number_parameters 182
_refine_ls_number_reflns 3984
_refine_ls_number_restraints 1
_refine_ls_restrained_S_all 1.115
_refine_ls_R_factor_all 0.0706
_refine_ls_R_factor_gt 0.0579
_refine_ls_shift/su_max 0.000
_refine_ls_shift/su_mean 0.000
_refine_ls_structure_factor_coef Fsqd
_refine_ls_weighting_details 'calc w=1/[\s^2^(Fo^2^)+(0.0477P)^2^+0.0000P] where P=(Fo^2^+2Fc^2^)/3'
_refine_ls_weighting_scheme calc
_refine_ls_wR_factor_gt 0.1158
_refine_ls_wR_factor_ref 0.1212
_reflns_number_gt 3402
_reflns_number_total 3984
_reflns_threshold_expression >2sigma(I)
_cod_data_source_file c4dt00358f2.cif
_cod_data_source_block shelxl
_cod_database_code 7031217

loop_
_symmetry_equiv_pos_as_xyz
'x, y, z'
'x+1/2, -y+1/2, -z'
'-x, y+1/2, -z+1/2'
'-x+1/2, -y, z+1/2'

loop_
_atom_site_label
_atom_site_type_symbol
_atom_site_fract_x
_atom_site_fract_y
_atom_site_fract_z
_atom_site_U_iso_or_equiv
_atom_site_adp_type
_atom_site_occupancy
_atom_site_symmetry_multiplicity
_atom_site_calc_flag
_atom_site_refinement_flags
Ag1 Ag 0.56935(19) 0.62228(13) 0.28972(12) 0.0411(5) Uani 1 1 d .
Ag2 Ag 0.5367(2) 0.37958(13) 0.29170(12) 0.0398(5) Uani 1 1 d .
Pb1 Pb 0.11928(6) 0.49652(6) 0.47263(4) 0.03578(19) Uani 1 1 d D
I1 I 0.66152(14) 0.82751(10) 0.32315(8) 0.0469(3) Uani 1 1 d .
I2 I 0.40435(14) 0.67186(10) 0.15271(8) 0.0477(4) Uani 1 1 d .
I3 I 0.75579(12) 0.48023(10) 0.22812(8) 0.0444(3) Uani 1 1 d .
I4 I 0.45289(12) 0.51215(11) 0.42761(8) 0.0470(3) Uani 1 1 d .
N1 N 0.1795(19) 0.3069(10) 0.4140(12) 0.064(6) Uani 1 1 d D
H1A H 0.2400 0.3137 0.3750 0.077 Uiso 1 1 calc R
H1B H 0.2098 0.2688 0.4573 0.077 Uiso 1 1 calc R
N2 N -0.0655(16) 0.3893(12) 0.4244(10) 0.047(4) Uani 1 1 d .
H2 H -0.0843 0.4074 0.3699 0.056 Uiso 1 1 calc R
N3 N -0.0900(17) 0.5823(13) 0.5187(10) 0.051(4) Uani 1 1 d .
H3 H -0.0954 0.5745 0.5761 0.061 Uiso 1 1 calc R
N4 N 0.0887(16) 0.6848(12) 0.4117(11) 0.048(4) Uani 1 1 d .
H4 H 0.1355 0.7267 0.4455 0.058 Uiso 1 1 calc R
N5 N 0.1457(16) 0.5101(13) 0.3122(9) 0.057(5) Uani 1 1 d .
H5A H 0.2268 0.5023 0.3003 0.068 Uiso 1 1 calc R
H5B H 0.1054 0.4563 0.2882 0.068 Uiso 1 1 calc R
C1 C 0.075(3) 0.2504(17) 0.3753(15) 0.055(8) Uani 1 1 d .
H1C H 0.0623 0.2731 0.3170 0.084 Uiso 1 1 calc R
H1D H 0.0906 0.1761 0.3752 0.084 Uiso 1 1 calc R
C2 C -0.036(3) 0.2738(16) 0.4266(16) 0.052(8) Uani 1 1 d .
H2A H -0.0219 0.2522 0.4849 0.086 Uiso 1 1 calc R
H2B H -0.1061 0.2348 0.4048 0.086 Uiso 1 1 calc R
C3 C -0.173(2) 0.4168(17) 0.4798(12) 0.053(6) Uani 1 1 d .
H3A H -0.2457 0.3807 0.4594 0.064 Uiso 1 1 calc R
H3B H -0.1560 0.3924 0.5371 0.064 Uiso 1 1 calc R
C4 C -0.199(2) 0.5299(18) 0.4826(16) 0.060(6) Uani 1 1 d .
H4A H -0.2149 0.5558 0.4257 0.072 Uiso 1 1 calc R
H4B H -0.2711 0.5433 0.5175 0.072 Uiso 1 1 calc R
C5 C -0.0887(19) 0.6957(14) 0.5022(13) 0.047(5) Uani 1 1 d .
H5C H -0.1728 0.7218 0.5059 0.056 Uiso 1 1 calc R
H5D H -0.0406 0.7295 0.5464 0.056 Uiso 1 1 calc R
C6 C -0.037(2) 0.7246(17) 0.4195(16) 0.063(7) Uani 1 1 d .
H6A H -0.0885 0.6960 0.3745 0.075 Uiso 1 1 calc R
H6B H -0.0369 0.7998 0.4139 0.075 Uiso 1 1 calc R
C7 C 0.1395(19) 0.6968(16) 0.3272(14) 0.059(7) Uani 1 1 d .
H7A H 0.2290 0.7023 0.3306 0.071 Uiso 1 1 calc R
H7B H 0.1079 0.7603 0.3017 0.071 Uiso 1 1 calc R
C8 C 0.104(2) 0.6035(17) 0.2722(13) 0.059(7) Uani 1 1 d .
H8A H 0.0148 0.6012 0.2650 0.071 Uiso 1 1 calc R
H8B H 0.1417 0.6101 0.2165 0.071 Uiso 1 1 calc R

loop_
_atom_site_aniso_label
_atom_site_aniso_U_11
_atom_site_aniso_U_22
_atom_site_aniso_U_33
_atom_site_aniso_U_23
_atom_site_aniso_U_13
_atom_site_aniso_U_12
Ag1 0.0477(14) 0.0414(9) 0.0444(11) 0.0027(8) -0.0026(10) 0.0056(9)
Ag2 0.0411(13) 0.0415(9) 0.0369(12) -0.0035(8) 0.0008(10) -0.0064(9)
Pb1 0.0322(4) 0.0367(4) 0.0385(4) 0.0032(3) -0.0030(3) 0.0001(4)
I1 0.0462(9) 0.0444(7) 0.0501(8) 0.0028(6) -0.0042(6) -0.0001(7)
I2 0.0552(9) 0.0446(7) 0.0434(7) -0.0039(6) -0.0036(6) 0.0030(7)
I3 0.0419(8) 0.0459(8) 0.0453(7) -0.0015(6) -0.0003(6) 0.0002(6)
I4 0.0396(8) 0.0505(8) 0.0509(7) -0.0045(6) 0.0043(6) -0.0007(7)
N1 0.087(16) 0.037(10) 0.068(13) 0.001(9) 0.026(12) 0.010(11)
N2 0.056(12) 0.051(10) 0.034(9) 0.001(7) -0.008(8) -0.004(9)
N3 0.046(11) 0.061(11) 0.046(10) 0.001(8) 0.004(9) -0.009(9)
N4 0.040(11) 0.036(9) 0.069(11) 0.012(8) -0.007(9) 0.010(8)
N5 0.062(13) 0.069(11) 0.039(9) 0.010(9) 0.014(8) 0.029(11)
C1 0.070(2) 0.040(12) 0.070(16) -0.008(11) 0.034(16) -0.006(14)
C2 0.071(3) 0.041(12) 0.060(15) 0.013(11) -0.005(16) -0.019(14)
C3 0.046(14) 0.078(16) 0.035(11) 0.012(10) -0.008(11) -0.044(12)
C4 0.031(12) 0.071(16) 0.080(16) -0.001(12) 0.006(12) -0.002(11)
C5 0.032(12) 0.045(12) 0.062(13) -0.006(10) -0.007(10) 0.008(10)
C6 0.054(17) 0.055(13) 0.079(17) -0.004(12) -0.034(14) -0.025(12)
C7 0.026(12) 0.069(15) 0.083(16) 0.048(13) 0.001(11) -0.005(11)
C8 0.042(14) 0.092(17) 0.043(12) 0.041(12) -0.019(11) -0.026(13)

loop_
_atom_type_symbol
_atom_type_description
_atom_type_scat_dispersion_real
_atom_type_scat_dispersion_imag
_atom_type_scat_source
C C 0.0033 0.0016 'International Tables Vol C Tables 4.2.6.8 and 6.1.1.4'
H H 0.0000 0.0000 'International Tables Vol C Tables 4.2.6.8 and 6.1.1.4'
N N 0.0061 0.0033 'International Tables Vol C Tables 4.2.6.8 and 6.1.1.4'
Ag Ag -0.8971 1.1015 'International Tables Vol C Tables 4.2.6.8 and 6.1.1.4'
I I -0.4742 1.8119 'International Tables Vol C Tables 4.2.6.8 and 6.1.1.4'
Pb Pb -3.3944 10.1111 'International Tables Vol C Tables 4.2.6.8 and 6.1.1.4'

loop_
_geom_angle_atom_site_label_1
_geom_angle_atom_site_label_2
_geom_angle_atom_site_label_3
_geom_angle
_geom_angle_site_symmetry_1
_geom_angle_site_symmetry_3
I1 Ag1 I2 98.58(6) . .
I1 Ag1 I4 117.75(7) . .
I2 Ag1 I4 113.83(8) . .
I1 Ag1 I3 113.65(8) . .
I2 Ag1 I3 108.76(7) . .
I4 Ag1 I3 104.29(6) . .
I3 Ag2 I4 104.52(7) . .
I3 Ag2 I1 119.85(8) . 3_645
I4 Ag2 I1 111.70(8) . 3_645
I3 Ag2 I2 109.90(8) . 3_645
I4 Ag2 I2 113.09(7) . 3_645
I1 Ag2 I2 98.02(6) 3_645 3_645
N2 Pb1 N5 80.2(6) . .
N2 Pb1 N3 68.4(5) . .
N5 Pb1 N3 110.0(5) . .
N2 Pb1 N4 107.0(5) . .
N5 Pb1 N4 65.7(5) . .
N3 Pb1 N4 66.7(5) . .
N2 Pb1 N1 66.2(6) . .
N5 Pb1 N1 72.2(5) . .
N3 Pb1 N1 133.4(6) . .
N4 Pb1 N1 137.9(6) . .
N2 Pb1 I4 137.9(4) . .
N5 Pb1 I4 72.3(4) . .
N3 Pb1 I4 151.2(4) . .
N4 Pb1 I4 90.2(4) . .
N1 Pb1 I4 75.3(4) . .
Ag1 I1 Ag2 80.83(6) . 3_655
Ag1 I2 Ag2 80.81(6) . 3_655
Ag2 I3 Ag1 66.02(6) . .
Ag1 I4 Ag2 66.05(6) . .
Ag1 I4 Pb1 126.86(6) . .
Ag2 I4 Pb1 114.74(6) . .
C1 N1 Pb1 113.7(13) . .
C1 N1 H1A 108.8 . .
Pb1 N1 H1A 108.8 . .
C1 N1 H1B 108.8 . .
Pb1 N1 H1B 108.8 . .
H1A N1 H1B 107.7 . .
C3 N2 C2 112.4(17) . .
C3 N2 Pb1 107.8(10) . .
C2 N2 Pb1 111.0(14) . .
C3 N2 H2 108.5 . .
C2 N2 H2 108.5 . .
Pb1 N2 H2 108.5 . .
C4 N3 C5 113.1(17) . .
C4 N3 Pb1 113.0(12) . .
C5 N3 Pb1 110.9(12) . .
C4 N3 H3 106.4 . .
C5 N3 H3 106.4 . .
Pb1 N3 H3 106.4 . .
C7 N4 C6 113.2(17) . .
C7 N4 Pb1 112.8(12) . .
C6 N4 Pb1 114.2(13) . .
C7 N4 H4 105.2 . .
C6 N4 H4 105.2 . .
Pb1 N4 H4 105.2 . .
C8 N5 Pb1 117.3(13) . .
C8 N5 H5A 108.0 . .
Pb1 N5 H5A 108.0 . .
C8 N5 H5B 108.0 . .
Pb1 N5 H5B 108.0 . .
H5A N5 H5B 107.2 . .
C2 C1 N1 107.2(18) . .
C2 C1 H1C 110.3 . .
N1 C1 H1C 110.3 . .
C2 C1 H1D 110.3 . .
N1 C1 H1D 110.3 . .
H1C C1 H1D 108.5 . .
C1 C2 N2 110.9(18) . .
C1 C2 H2A 109.5 . .
N2 C2 H2A 109.5 . .
C1 C2 H2B 109.5 . .
N2 C2 H2B 109.5 . .
H2A C2 H2B 108.0 . .
C4 C3 N2 113.4(16) . .
C4 C3 H3A 108.9 . .
N2 C3 H3A 108.9 . .
C4 C3 H3B 108.9 . .
N2 C3 H3B 108.9 . .
H3A C3 H3B 107.7 . .
N3 C4 C3 108.0(18) . .
N3 C4 H4A 110.1 . .
C3 C4 H4A 110.1 . .
N3 C4 H4B 110.1 . .
C3 C4 H4B 110.1 . .
H4A C4 H4B 108.4 . .
C6 C5 N3 114.2(17) . .
C6 C5 H5C 108.7 . .
N3 C5 H5C 108.7 . .
C6 C5 H5D 108.7 . .
N3 C5 H5D 108.7 . .
H5C C5 H5D 107.6 . .
N4 C6 C5 109.9(19) . .
N4 C6 H6A 109.7 . .
C5 C6 H6A 109.7 . .
N4 C6 H6B 109.7 . .
C5 C6 H6B 109.7 . .
H6A C6 H6B 108.2 . .
N4 C7 C8 109.9(16) . .
N4 C7 H7A 109.7 . .
C8 C7 H7A 109.7 . .
N4 C7 H7B 109.7 . .
C8 C7 H7B 109.7 . .
H7A C7 H7B 108.2 . .
N5 C8 C7 109.3(16) . .
N5 C8 H8A 109.8 . .
C7 C8 H8A 109.8 . .
N5 C8 H8B 109.8 . .
C7 C8 H8B 109.8 . .
H8A C8 H8B 108.3 . .

loop_
_geom_bond_atom_site_label_1
_geom_bond_atom_site_label_2
_geom_bond_distance
_geom_bond_site_symmetry_2
Ag1 I1 2.866(2) .
Ag1 I2 2.866(2) .
Ag1 I4 2.877(2) .
Ag1 I3 2.884(2) .
Ag2 I3 2.874(2) .
Ag2 I4 2.878(2) .
Ag2 I1 2.878(2) 3_645
Ag2 I2 2.878(2) 3_645
Pb1 N2 2.539(17) .
Pb1 N5 2.544(14) .
Pb1 N3 2.616(18) .
Pb1 N4 2.621(14) .
Pb1 N1 2.683(13) .
Pb1 I4 3.6750(16) .
I1 Ag2 2.878(2) 3_655
I2 Ag2 2.878(2) 3_655
N1 C1 1.48(3) .
N1 H1A 0.9000 .
N1 H1B 0.9000 .
N2 C3 1.49(3) .
N2 C2 1.52(2) .
N2 H2 0.9100 .
N3 C4 1.47(3) .
N3 C5 1.48(2) .
N3 H3 0.9100 .
N4 C7 1.45(3) .
N4 C6 1.46(3) .
N4 H4 0.9100 .
N5 C8 1.43(2) .
N5 H5A 0.9000 .
N5 H5B 0.9000 .
C1 C2 1.47(3) .
C1 H1C 0.9700 .
C1 H1D 0.9700 .
C2 H2A 0.9700 .
C2 H2B 0.9700 .
C3 C4 1.48(3) .
C3 H3A 0.9700 .
C3 H3B 0.9700 .
C4 H4A 0.9700 .
C4 H4B 0.9700 .
C5 C6 1.46(3) .
C5 H5C 0.9700 .
C5 H5D 0.9700 .
C6 H6A 0.9700 .
C6 H6B 0.9700 .
C7 C8 1.53(3) .
C7 H7A 0.9700 .
C7 H7B 0.9700 .
C8 H8A 0.9700 .
C8 H8B 0.9700 .

loop_
_geom_hbond_atom_site_label_D
_geom_hbond_atom_site_label_H
_geom_hbond_atom_site_label_A
_geom_hbond_distance_DH
_geom_hbond_distance_HA
_geom_hbond_distance_DA
_geom_hbond_angle_DHA
_geom_hbond_site_symmetry_A
N1 H1A I1 0.90 3.30 4.113(17) 152.0 3_645
N2 H2 I3 0.91 2.97 3.822(16) 156.3 1_455
N3 H3 I3 0.91 3.03 3.832(17) 147.4 4_565
N5 H5A I4 0.90 3.16 3.779(18) 127.8 .
N5 H5A I1 0.90 3.20 3.789(15) 124.8 3_645

loop_
_geom_torsion_atom_site_label_1
_geom_torsion_atom_site_label_2
_geom_torsion_atom_site_label_3
_geom_torsion_atom_site_label_4
_geom_torsion
_geom_torsion_site_symmetry_1
_geom_torsion_site_symmetry_4
I2 Ag1 I1 Ag2 10.10(7) . 3_655
I4 Ag1 I1 Ag2 -112.65(9) . 3_655
I3 Ag1 I1 Ag2 125.01(8) . 3_655
I1 Ag1 I2 Ag2 -10.10(7) . 3_655
I4 Ag1 I2 Ag2 115.44(8) . 3_655
I3 Ag1 I2 Ag2 -128.77(8) . 3_655
I4 Ag2 I3 Ag1 -33.10(6) . .
I1 Ag2 I3 Ag1 93.00(9) 3_645 .
I2 Ag2 I3 Ag1 -154.74(9) 3_645 .
I1 Ag1 I3 Ag2 162.56(9) . .
I2 Ag1 I3 Ag2 -88.73(8) . .
I4 Ag1 I3 Ag2 33.06(6) . .
I1 Ag1 I4 Ag2 -160.01(10) . .
I2 Ag1 I4 Ag2 85.37(8) . .
I3 Ag1 I4 Ag2 -33.01(7) . .
I1 Ag1 I4 Pb1 96.14(9) . .
I2 Ag1 I4 Pb1 -18.48(10) . .
I3 Ag1 I4 Pb1 -136.86(6) . .
I3 Ag2 I4 Ag1 33.17(6) . .
I1 Ag2 I4 Ag1 -97.87(8) 3_645 .
I2 Ag2 I4 Ag1 152.68(10) 3_645 .
I3 Ag2 I4 Pb1 154.37(6) . .
I1 Ag2 I4 Pb1 23.33(9) 3_645 .
I2 Ag2 I4 Pb1 -86.11(8) 3_645 .
N2 Pb1 I4 Ag1 83.5(5) . .
N5 Pb1 I4 Ag1 31.9(4) . .
N3 Pb1 I4 Ag1 -67.6(8) . .
N4 Pb1 I4 Ag1 -32.4(4) . .
N1 Pb1 I4 Ag1 107.6(4) . .
N2 Pb1 I4 Ag2 5.8(5) . .
N5 Pb1 I4 Ag2 -45.8(4) . .
N3 Pb1 I4 Ag2 -145.3(8) . .
N4 Pb1 I4 Ag2 -110.1(4) . .
N1 Pb1 I4 Ag2 29.9(4) . .
N2 Pb1 N1 C1 7.9(13) . .
N5 Pb1 N1 C1 -79.0(15) . .
N3 Pb1 N1 C1 22.1(17) . .
N4 Pb1 N1 C1 -81.3(16) . .
I4 Pb1 N1 C1 -154.7(15) . .
N5 Pb1 N2 C3 -138.6(12) . .
N3 Pb1 N2 C3 -22.3(11) . .
N4 Pb1 N2 C3 -77.9(12) . .
N1 Pb1 N2 C3 146.6(13) . .
I4 Pb1 N2 C3 172.2(9) . .
N5 Pb1 N2 C2 98.0(14) . .
N3 Pb1 N2 C2 -145.8(15) . .
N4 Pb1 N2 C2 158.6(13) . .
N1 Pb1 N2 C2 23.1(13) . .
I4 Pb1 N2 C2 48.7(15) . .
N2 Pb1 N3 C4 -7.4(13) . .
N5 Pb1 N3 C4 62.7(15) . .
N4 Pb1 N3 C4 113.4(15) . .
N1 Pb1 N3 C4 -21.4(17) . .
I4 Pb1 N3 C4 152.2(12) . .
N2 Pb1 N3 C5 -135.6(14) . .
N5 Pb1 N3 C5 -65.4(13) . .
N4 Pb1 N3 C5 -14.8(12) . .
N1 Pb1 N3 C5 -149.5(12) . .
I4 Pb1 N3 C5 24.0(17) . .
N2 Pb1 N4 C7 -88.0(14) . .
N5 Pb1 N4 C7 -17.5(13) . .
N3 Pb1 N4 C7 -144.6(14) . .
N1 Pb1 N4 C7 -15.0(18) . .
I4 Pb1 N4 C7 52.9(13) . .
N2 Pb1 N4 C6 43.1(15) . .
N5 Pb1 N4 C6 113.6(15) . .
N3 Pb1 N4 C6 -13.5(13) . .
N1 Pb1 N4 C6 116.1(15) . .
I4 Pb1 N4 C6 -176.0(14) . .
N2 Pb1 N5 C8 100.2(15) . .
N3 Pb1 N5 C8 37.6(16) . .
N4 Pb1 N5 C8 -13.6(14) . .
N1 Pb1 N5 C8 168.1(16) . .
I4 Pb1 N5 C8 -112.1(15) . .
Pb1 N1 C1 C2 -38(2) . .
N1 C1 C2 N2 62(3) . .
C3 N2 C2 C1 -176.6(19) . .
Pb1 N2 C2 C1 -56(2) . .
C2 N2 C3 C4 176.7(19) . .
Pb1 N2 C3 C4 54.1(19) . .
C5 N3 C4 C3 163.2(18) . .
Pb1 N3 C4 C3 36(2) . .
N2 C3 C4 N3 -62(2) . .
C4 N3 C5 C6 -84(2) . .
Pb1 N3 C5 C6 44(2) . .
C7 N4 C6 C5 171.5(16) . .
Pb1 N4 C6 C5 41(2) . .
N3 C5 C6 N4 -58(2) . .
C6 N4 C7 C8 -87(2) . .
Pb1 N4 C7 C8 44.6(19) . .
Pb1 N5 C8 C7 41(2) . .
N4 C7 C8 N5 -57(2) . .
